data_2014875
loop_
_publ_author_name
'de Souza, Marcus V. N.'
'Vasconcelos, Thatyana R. A.'
'Wardell, Solange M. S. V.'
'Wardell, James L.'
'Low, John N.'
'Glidewell, Christopher'

_publ_section_title
;
 Supramolecular structures of three isomeric
 2-chloro-<i>N</i>-(nitrophenyl)nicotinamides
;
_journal_issue 4
_journal_name_full 'Acta Crystallographica Section C'
_journal_page_first o204
_journal_page_last o208
_journal_paper_doi 10.1107/S0108270105003586
_journal_volume 61
_journal_year 2005
_chemical_formula_iupac 'C12 H8 Cl N3 O3'
_chemical_formula_moiety 'C12 H8 Cl N3 O3'
_chemical_formula_sum 'C12 H8 Cl N3 O3'
_chemical_formula_weight 277.66
_chemical_name_systematic
;
2-Chloro-N-(2-nitrophenyl)nicotinamide
;
_space_group_IT_number 14
_symmetry_cell_setting monoclinic
_symmetry_space_group_name_Hall '-P 2ybc'
_symmetry_space_group_name_H-M 'P 1 21/c 1'
_atom_sites_solution_hydrogens geom
_atom_sites_solution_primary direct
_atom_sites_solution_secondary difmap
_cell_angle_alpha 90.00
_cell_angle_beta 93.0910(11)
_cell_angle_gamma 90.00
_cell_formula_units_Z 4
_cell_length_a 6.99640(10)
_cell_length_b 22.4244(4)
_cell_length_c 7.20850(10)
_cell_measurement_reflns_used 2580
_cell_measurement_temperature 120(2)
_cell_measurement_theta_max 27.54
_cell_measurement_theta_min 3.44
_cell_volume 1129.30(3)
_computing_cell_refinement 'DENZO (Otwinowski & Minor, 1997) and COLLECT'
_computing_data_collection 'COLLECT (Hooft, 1999)'
_computing_data_reduction 'DENZO and COLLECT'
_computing_molecular_graphics 'PLATON (Spek, 2003)'
_computing_publication_material 'SHELXL97 and PRPKAPPA (Ferguson, 1999)'
_computing_structure_refinement 'OSCAIL  and SHELXL97 (Sheldrick, 1997)'
_computing_structure_solution 'OSCAIL (McArdle, 2003) and SHELXS97 (Sheldrick, 1997)'
_diffrn_ambient_temperature 120(2)
_diffrn_detector_area_resol_mean 9.091
_diffrn_measured_fraction_theta_full 0.996
_diffrn_measured_fraction_theta_max 0.990
_diffrn_measurement_device_type 'Nonius KappaCCD'
_diffrn_measurement_method '\f and \w scans'
_diffrn_radiation_monochromator graphite
_diffrn_radiation_source 'Bruker-Nonius FR91 rotating anode'
_diffrn_radiation_type 'Mo K\a'
_diffrn_radiation_wavelength 0.71073
_diffrn_reflns_av_R_equivalents 0.0286
_diffrn_reflns_av_sigmaI/netI 0.0207
_diffrn_reflns_limit_h_max 9
_diffrn_reflns_limit_h_min -9
_diffrn_reflns_limit_k_max 28
_diffrn_reflns_limit_k_min -29
_diffrn_reflns_limit_l_max 9
_diffrn_reflns_limit_l_min -9
_diffrn_reflns_number 13129
_diffrn_reflns_theta_full 26.50
_diffrn_reflns_theta_max 27.54
_diffrn_reflns_theta_min 3.44
_diffrn_standards_decay_% nil
_exptl_absorpt_coefficient_mu 0.346
_exptl_absorpt_correction_T_max 0.886
_exptl_absorpt_correction_T_min 0.835
_exptl_absorpt_correction_type multi-scan
_exptl_absorpt_process_details '(SADABS; Sheldrick, 2003)'
_exptl_crystal_colour colourless
_exptl_crystal_density_diffrn 1.633
_exptl_crystal_density_method 'not measured'
_exptl_crystal_description block
_exptl_crystal_F_000 568
_exptl_crystal_size_max 0.54
_exptl_crystal_size_mid 0.44
_exptl_crystal_size_min 0.36
_refine_diff_density_max 0.568
_refine_diff_density_min -0.467
_refine_ls_extinction_coef 0.078(6)
_refine_ls_extinction_expression Fc^*^=kFc[1+0.001xFc^2^\l^3^/sin(2\q)]^-1/4^
_refine_ls_extinction_method SHELXL97
_refine_ls_goodness_of_fit_ref 1.193
_refine_ls_hydrogen_treatment constr
_refine_ls_matrix_type full
_refine_ls_number_parameters 174
_refine_ls_number_reflns 2580
_refine_ls_number_restraints 0
_refine_ls_restrained_S_all 1.193
_refine_ls_R_factor_all 0.0418
_refine_ls_R_factor_gt 0.0381
_refine_ls_shift/su_max 0.001
_refine_ls_shift/su_mean 0.000
_refine_ls_structure_factor_coef Fsqd
_refine_ls_weighting_details 'w=1/[\s^2^(Fo^2^)+(0.0562P)^2^+0.4042P] where P=(Fo^2^+2Fc^2^)/3'
_refine_ls_weighting_scheme calc
_refine_ls_wR_factor_gt 0.1014
_refine_ls_wR_factor_ref 0.1040
_reflns_number_gt 2355
_reflns_number_total 2580
_reflns_threshold_expression I>2\s(I)
_cod_data_source_file sk1812.cif
_cod_data_source_block I
_cod_depositor_comments
;
The following automatic conversions were performed:

'_exptl_absorpt_correction_type' value 'Multi-scan' changed to
'multi-scan' according to
/home/saulius/struct/CIF-dictionaries/cif_core.dic dictionary named
'cif_core.dic' version 2.4.1 from 2010-06-29.

Automatic conversion script
Id: cif_fix_values 1715 2011-07-08 13:25:40Z adriana 
;
_cod_original_sg_symbol_H-M 'P 21/c'
_cod_database_code 2014875
_cod_database_fobs_code 2014875

loop_
_symmetry_equiv_pos_as_xyz
'x, y, z'
'x, -y+1/2, z+1/2'
'-x, -y, -z'
'-x, y-1/2, -z-1/2'

loop_
_atom_site_label
_atom_site_fract_x
_atom_site_fract_y
_atom_site_fract_z
_atom_site_U_iso_or_equiv
_atom_site_adp_type
_atom_site_calc_flag
_atom_site_refinement_flags
_atom_site_occupancy
_atom_site_disorder_assembly
_atom_site_disorder_group
_atom_site_type_symbol
Cl1 0.52679(5) 0.284888(15) 0.46820(5) 0.02029(15) Uani d . 1 . . Cl
O1 0.08692(16) 0.40079(5) 0.48472(16) 0.0251(3) Uani d . 1 . . O
O2 0.68027(16) 0.36970(4) 0.86260(16) 0.0239(3) Uani d . 1 . . O
O3 0.89794(16) 0.43787(5) 0.86521(19) 0.0323(3) Uani d . 1 . . O
N11 0.27639(18) 0.20372(5) 0.53499(17) 0.0185(3) Uani d . 1 . . N
N21 0.34113(17) 0.39216(5) 0.69864(17) 0.0172(3) Uani d . 1 . . N
N22 0.73074(17) 0.42201(5) 0.84092(17) 0.0180(3) Uani d . 1 . . N
C12 0.3039(2) 0.26202(6) 0.53946(18) 0.0154(3) Uani d . 1 . . C
C13 0.1696(2) 0.30406(6) 0.59056(18) 0.0149(3) Uani d . 1 . . C
C14 -0.0066(2) 0.28190(6) 0.6405(2) 0.0180(3) Uani d . 1 . . C
C15 -0.0387(2) 0.22109(7) 0.6399(2) 0.0199(3) Uani d . 1 . . C
C16 0.1063(2) 0.18371(6) 0.5865(2) 0.0205(3) Uani d . 1 . . C
C17 0.1949(2) 0.37087(6) 0.58400(19) 0.0162(3) Uani d . 1 . . C
C21 0.3999(2) 0.45183(6) 0.71937(18) 0.0151(3) Uani d . 1 . . C
C22 0.5865(2) 0.46698(6) 0.78843(18) 0.0150(3) Uani d . 1 . . C
C23 0.6440(2) 0.52602(6) 0.81192(19) 0.0180(3) Uani d . 1 . . C
C24 0.5170(2) 0.57156(6) 0.7690(2) 0.0195(3) Uani d . 1 . . C
C25 0.3328(2) 0.55773(6) 0.6999(2) 0.0190(3) Uani d . 1 . . C
C26 0.2747(2) 0.49912(6) 0.67514(19) 0.0174(3) Uani d . 1 . . C
H14 -0.1043 0.3085 0.6748 0.022 Uiso calc R 1 . . H
H15 -0.1573 0.2053 0.6752 0.024 Uiso calc R 1 . . H
H16 0.0842 0.1419 0.5863 0.025 Uiso calc R 1 . . H
H21 0.4055 0.3657 0.7669 0.021 Uiso d R 1 . . H
H23 0.7707 0.5349 0.8575 0.022 Uiso calc R 1 . . H
H24 0.5548 0.6120 0.7863 0.023 Uiso calc R 1 . . H
H25 0.2453 0.5891 0.6691 0.023 Uiso calc R 1 . . H
H26 0.1482 0.4909 0.6275 0.021 Uiso calc R 1 . . H

loop_
_atom_site_aniso_label
_atom_site_aniso_U_11
_atom_site_aniso_U_22
_atom_site_aniso_U_33
_atom_site_aniso_U_12
_atom_site_aniso_U_13
_atom_site_aniso_U_23
Cl1 0.0150(2) 0.0220(2) 0.0240(2) 0.00086(12) 0.00233(14) -0.00109(12)
O1 0.0258(6) 0.0176(5) 0.0305(6) 0.0031(4) -0.0114(5) 0.0001(4)
O2 0.0228(6) 0.0141(5) 0.0340(6) 0.0022(4) -0.0050(5) -0.0004(4)
O3 0.0134(6) 0.0306(6) 0.0526(8) -0.0006(4) -0.0006(5) 0.0048(5)
N11 0.0195(6) 0.0160(6) 0.0194(6) 0.0020(5) -0.0036(5) -0.0017(4)
N21 0.0176(6) 0.0124(6) 0.0209(6) 0.0009(4) -0.0043(5) 0.0004(4)
N22 0.0156(6) 0.0201(6) 0.0184(6) 0.0016(5) 0.0010(5) -0.0013(5)
C12 0.0144(7) 0.0174(7) 0.0142(6) -0.0002(5) -0.0026(5) 0.0002(5)
C13 0.0155(7) 0.0147(6) 0.0139(6) 0.0007(5) -0.0030(5) -0.0011(5)
C14 0.0161(7) 0.0198(7) 0.0178(7) 0.0005(5) -0.0004(5) -0.0025(5)
C15 0.0180(7) 0.0223(7) 0.0190(7) -0.0047(5) -0.0010(5) 0.0010(5)
C16 0.0249(8) 0.0151(6) 0.0208(7) -0.0024(6) -0.0044(6) 0.0006(5)
C17 0.0163(7) 0.0152(6) 0.0169(6) 0.0011(5) 0.0005(5) -0.0021(5)
C21 0.0179(7) 0.0131(6) 0.0141(6) -0.0005(5) 0.0010(5) -0.0007(5)
C22 0.0159(7) 0.0155(6) 0.0136(6) 0.0021(5) 0.0015(5) 0.0002(5)
C23 0.0186(7) 0.0186(7) 0.0167(6) -0.0038(5) 0.0016(5) -0.0007(5)
C24 0.0261(8) 0.0142(6) 0.0181(7) -0.0029(5) 0.0016(6) 0.0000(5)
C25 0.0240(8) 0.0144(7) 0.0186(7) 0.0027(5) 0.0001(6) 0.0008(5)
C26 0.0170(7) 0.0164(7) 0.0187(6) 0.0006(5) -0.0017(5) -0.0003(5)

loop_
_atom_type_symbol
_atom_type_description
_atom_type_scat_dispersion_real
_atom_type_scat_dispersion_imag
_atom_type_scat_source
C C 0.0033 0.0016 'International Tables Vol C Tables 4.2.6.8 and 6.1.1.4'
H H 0.0000 0.0000 'International Tables Vol C Tables 4.2.6.8 and 6.1.1.4'
Cl Cl 0.1484 0.1585 'International Tables Vol C Tables 4.2.6.8 and 6.1.1.4'
N N 0.0061 0.0033 'International Tables Vol C Tables 4.2.6.8 and 6.1.1.4'
O O 0.0106 0.0060 'International Tables Vol C Tables 4.2.6.8 and 6.1.1.4'

loop_
_geom_angle_atom_site_label_1
_geom_angle_atom_site_label_2
_geom_angle_atom_site_label_3
_geom_angle
_geom_angle_publ_flag
C12 N11 C16 116.98(13) no
N11 C12 C13 125.17(13) no
N11 C12 Cl1 114.49(11) no
C13 C12 Cl1 120.31(11) no
C14 C13 C12 116.41(13) no
C14 C13 C17 117.95(12) no
C12 C13 C17 125.51(13) no
C15 C14 C13 119.78(14) no
C15 C14 H14 120.1 no
C13 C14 H14 120.1 no
C14 C15 C16 118.47(14) no
C14 C15 H15 120.8 no
C16 C15 H15 120.8 no
N11 C16 C15 123.18(13) no
N11 C16 H16 118.4 no
C15 C16 H16 118.4 no
O1 C17 N21 125.81(13) no
O1 C17 C13 119.77(13) no
N21 C17 C13 114.40(12) y
C17 N21 C21 127.03(12) y
C17 N21 H21 116.5 no
C21 N21 H21 116.5 no
C26 C21 N21 121.40(13) no
C26 C21 C22 116.89(12) no
N21 C21 C22 121.71(12) no
C23 C22 C21 121.81(13) no
C23 C22 N22 115.72(12) no
C21 C22 N22 122.47(12) no
O3 N22 O2 122.24(12) no
O3 N22 C22 118.47(12) no
O2 N22 C22 119.28(12) no
C24 C23 C22 119.94(14) no
C24 C23 H23 120.0 no
C22 C23 H23 120.0 no
C23 C24 C25 119.29(13) no
C23 C24 H24 120.4 no
C25 C24 H24 120.4 no
C26 C25 C24 121.15(13) no
C26 C25 H25 119.4 no
C24 C25 H25 119.4 no
C25 C26 C21 120.93(13) no
C25 C26 H26 119.5 no
C21 C26 H26 119.5 no

loop_
_geom_bond_atom_site_label_1
_geom_bond_atom_site_label_2
_geom_bond_site_symmetry_2
_geom_bond_distance
_geom_bond_publ_flag
N11 C12 . 1.3215(18) no
N11 C16 . 1.343(2) no
C12 C13 . 1.3945(19) no
C12 Cl1 . 1.7453(14) no
C13 C14 . 1.394(2) no
C13 C17 . 1.5096(18) no
C14 C15 . 1.382(2) no
C14 H14 . 0.95 no
C15 C16 . 1.386(2) no
C15 H15 . 0.95 no
C16 H16 . 0.95 no
C17 O1 . 1.2141(17) no
C17 N21 . 1.3664(18) no
N21 C21 . 1.4052(17) y
N21 H21 . 0.88 no
C21 C26 . 1.4011(19) no
C21 C22 . 1.414(2) no
C22 C23 . 1.3914(19) no
C22 N22 . 1.4618(18) y
N22 O3 . 1.2262(17) no
N22 O2 . 1.2373(16) no
C23 C24 . 1.378(2) no
C23 H23 . 0.95 no
C24 C25 . 1.392(2) no
C24 H24 . 0.95 no
C25 C26 . 1.3843(19) no
C25 H25 . 0.95 no
C26 H26 . 0.95 no

loop_
_geom_hbond_atom_site_label_D
_geom_hbond_atom_site_label_H
_geom_hbond_atom_site_label_A
_geom_hbond_site_symmetry_A
_geom_hbond_distance_DH
_geom_hbond_distance_HA
_geom_hbond_distance_DA
_geom_hbond_angle_DHA
_geom_hbond_publ_flag
N21 H21 O2 . 0.88 2.01 2.6416(16) 128 y
C14 H14 O2 1_455 0.95 2.49 3.4084(17) 162 y
C25 H25 O1 3_566 0.95 2.53 3.2921(18) 137 y
C26 H26 O1 . 0.95 2.30 2.8771(18) 119 y

loop_
_geom_torsion_atom_site_label_1
_geom_torsion_atom_site_label_2
_geom_torsion_atom_site_label_3
_geom_torsion_atom_site_label_4
_geom_torsion
_geom_torsion_publ_flag
C16 N11 C12 C13 -1.0(2) no
C16 N11 C12 Cl1 -179.28(10) no
N11 C12 C13 C14 0.0(2) no
Cl1 C12 C13 C14 178.22(10) no
N11 C12 C13 C17 -175.73(13) no
Cl1 C12 C13 C17 2.45(18) no
C12 C13 C14 C15 0.9(2) no
C17 C13 C14 C15 177.02(13) no
C13 C14 C15 C16 -0.9(2) no
C12 N11 C16 C15 1.0(2) no
C14 C15 C16 N11 -0.1(2) no
C14 C13 C17 O1 -57.32(19) no
C12 C13 C17 O1 118.39(16) no
C14 C13 C17 N21 121.36(14) no
C12 C13 C17 N21 -62.93(18) y
O1 C17 N21 C21 -2.5(2) no
C13 C17 N21 C21 178.88(13) y
C17 N21 C21 C26 23.4(2) no
C17 N21 C21 C22 -157.61(14) y
C26 C21 C22 C23 0.1(2) no
N21 C21 C22 C23 -178.94(12) no
C26 C21 C22 N22 179.63(12) no
N21 C21 C22 N22 0.6(2) no
C23 C22 N22 O3 -14.27(19) no
C21 C22 N22 O3 166.17(13) no
C23 C22 N22 O2 164.44(13) no
C21 C22 N22 O2 -15.1(2) y
C21 C22 C23 C24 0.6(2) no
N22 C22 C23 C24 -178.99(12) no
C22 C23 C24 C25 -0.9(2) no
C23 C24 C25 C26 0.5(2) no
C24 C25 C26 C21 0.1(2) no
N21 C21 C26 C25 178.59(13) no
C22 C21 C26 C25 -0.4(2) no

loop_
_cod_related_entry_id
_cod_related_entry_database
_cod_related_entry_code
1 ChemSpider 3568514
